data_7216023
loop_
_publ_author_name
'Nakano, Kazunori'
'Sada, Kazuki'
'Aburaya, Kazuaki'
'Nakagawa, Kenji'
'Yoswathananont, Nungruethai'
'Tohnai, Norimitsu'
'Miyata, Mikiji'

_publ_section_title
;
 Guest-induced inversion of an asymmetric host layer in inclusion crystals
 of cholic acid
;
_journal_issue 6
_journal_name_full CrystEngComm
_journal_page_first 461
_journal_paper_doi 10.1039/b602862d
_journal_volume 8
_journal_year 2006
_chemical_formula_sum 'C32 H51 N O5'
_chemical_formula_weight 529.76
_space_group_IT_number 4
_symmetry_cell_setting monoclinic
_symmetry_Int_Tables_number 4
_symmetry_space_group_name_Hall 'P 2yb'
_symmetry_space_group_name_H-M 'P 1 21 1'
_audit_creation_date 'Thu Oct 28 11:44:02 2004'
_audit_creation_method 'by teXsan'
_cell_angle_alpha 90
_cell_angle_beta 112.357(8)
_cell_angle_gamma 90
_cell_formula_units_Z 2
_cell_length_a 13.625(3)
_cell_length_b 7.745(1)
_cell_length_c 15.218(3)
_cell_measurement_reflns_used 6431
_cell_measurement_temperature 203.2
_cell_measurement_theta_max 50.4
_cell_measurement_theta_min 3.5
_cell_volume 1485.2(5)
_computing_cell_refinement PROCESS-AUTO
_computing_data_collection PROCESS-AUTO
_computing_data_reduction 'teXsan Ver. 1.10'
_computing_publication_material 'teXsan Ver. 1.10'
_computing_structure_refinement 'teXsan Ver. 1.10'
_computing_structure_solution SIR92
_diffrn_measured_fraction_theta_full 0.9874
_diffrn_measured_fraction_theta_max 0.9874
_diffrn_measurement_device_type 'Rigaku RAXIS-RAPID Imaging Plate'
_diffrn_measurement_method \w
_diffrn_radiation_type 'Cu K\a'
_diffrn_radiation_wavelength 1.5418
_diffrn_reflns_av_R_equivalents 0.130
_diffrn_reflns_limit_h_max 16
_diffrn_reflns_limit_h_min -16
_diffrn_reflns_limit_k_max 9
_diffrn_reflns_limit_k_min -9
_diffrn_reflns_limit_l_max 18
_diffrn_reflns_limit_l_min -18
_diffrn_reflns_number 7298
_diffrn_reflns_theta_full 68.24
_diffrn_reflns_theta_max 68.24
_exptl_absorpt_coefficient_mu 0.621
_exptl_absorpt_correction_T_max 0.973
_exptl_absorpt_correction_T_min 0.907
_exptl_absorpt_correction_type integration
_exptl_absorpt_process_details '(Higashi, 1999)'
_exptl_crystal_colour colorless
_exptl_crystal_density_diffrn 1.185
_exptl_crystal_density_method 'not measured'
_exptl_crystal_description platelet
_exptl_crystal_size_max 0.300
_exptl_crystal_size_mid 0.100
_exptl_crystal_size_min 0.100
_refine_diff_density_max 0.36
_refine_diff_density_min -0.41
_refine_ls_abs_structure_Flack -2.0(8)
_refine_ls_extinction_method none
_refine_ls_goodness_of_fit_ref 1.101
_refine_ls_hydrogen_treatment noref
_refine_ls_number_parameters 344
_refine_ls_number_reflns 2907
_refine_ls_R_factor_gt 0.1040
_refine_ls_shift/su_max 0.0003
_refine_ls_structure_factor_coef Fsqd
_refine_ls_weighting_details 'w = 1/[\s^2^(Fo^2^) + (0.05000(Max(Fo^2^,0) + 2Fc^2^)/3)^2^]'
_refine_ls_weighting_scheme calc
_refine_ls_wR_factor_ref 0.2842
_reflns_number_gt 1208
_reflns_number_total 2907
_reflns_threshold_expression F^2^>2.0\s(F^2^)
_cod_duplicate_entry 7203344
_cod_data_source_file b602862d.cif
_cod_data_source_block nung
_cod_original_cell_volume 1485.1(5)
_cod_original_formula_sum 'C32 H51 N O5 '
_cod_database_code 7216023

loop_
_symmetry_equiv_pos_as_xyz
x,y,z
-x,1/2+y,-z

loop_
_atom_site_label
_atom_site_type_symbol
_atom_site_fract_x
_atom_site_fract_y
_atom_site_fract_z
_atom_site_U_iso_or_equiv
_atom_site_adp_type
_atom_site_occupancy
_atom_site_calc_flag
O(1) O 0.6085(8) 0.334(3) 1.0918(7) 0.040(3) Uani 1.00 d
O(2) O 0.2642(7) 0.572(3) 0.8977(7) 0.035(3) Uani 1.00 d
O(3) O 0.2009(6) 0.014(3) 0.8017(6) 0.035(2) Uani 1.00 d
O(4) O -0.1945(9) 0.243(3) 0.3270(7) 0.047(3) Uani 1.00 d
O(5) O -0.2610(7) -0.019(3) 0.2699(6) 0.031(2) Uani 1.00 d
N(1) N 0.322(1) 0.098(4) 0.661(1) 0.059(5) Uani 1.00 d
C(1) C 0.3798(10) 0.119(4) 1.1299(9) 0.031(3) Uani 1.00 d
C(2) C 0.4743(10) 0.140(4) 1.1004(9) 0.031(3) Uani 1.00 d
C(3) C 0.525(1) 0.313(4) 1.1260(10) 0.034(3) Uani 1.00 d
C(4) C 0.439(1) 0.456(4) 1.080(1) 0.035(4) Uani 1.00 d
C(5) C 0.342(1) 0.433(4) 1.106(1) 0.039(4) Uani 1.00 d
C(6) C 0.260(1) 0.576(4) 1.0583(9) 0.030(3) Uani 1.00 d
C(7) C 0.197(1) 0.549(4) 0.9512(9) 0.033(3) Uani 1.00 d
C(8) C 0.1473(9) 0.368(4) 0.9296(9) 0.024(3) Uani 1.00 d
C(9) C 0.2327(10) 0.226(4) 0.9766(9) 0.025(3) Uani 1.00 d
C(10) C 0.292(1) 0.255(4) 1.0857(9) 0.034(3) Uani 1.00 d
C(11) C 0.178(1) 0.052(4) 0.9481(10) 0.037(4) Uani 1.00 d
C(12) C 0.1207(9) 0.020(3) 0.8393(9) 0.025(3) Uani 1.00 d
C(13) C 0.038(1) 0.164(4) 0.7946(9) 0.033(3) Uani 1.00 d
C(14) C 0.099(1) 0.342(4) 0.8258(9) 0.029(3) Uani 1.00 d
C(15) C 0.021(1) 0.472(4) 0.7633(9) 0.031(3) Uani 1.00 d
C(16) C -0.037(1) 0.380(4) 0.670(1) 0.038(4) Uani 1.00 d
C(17) C 0.0004(10) 0.188(4) 0.6834(9) 0.026(3) Uani 1.00 d
C(18) C -0.056(1) 0.148(4) 0.824(1) 0.040(4) Uani 1.00 d
C(19) C 0.213(1) 0.228(4) 1.1382(10) 0.046(5) Uani 1.00 d
C(20) C -0.085(1) 0.066(4) 0.617(1) 0.038(3) Uani 1.00 d
C(21) C -0.061(1) -0.123(4) 0.6353(10) 0.046(4) Uani 1.00 d
C(22) C -0.105(1) 0.111(4) 0.5115(10) 0.045(4) Uani 1.00 d
C(23) C -0.187(1) 0.013(4) 0.4364(8) 0.033(3) Uani 1.00 d
C(24) C -0.214(1) 0.097(4) 0.3392(9) 0.037(3) Uani 1.00 d
C(25) C 0.425(1) 0.115(4) 0.661(1) 0.046(4) Uani 1.00 d
C(26) C 0.463(1) -0.020(4) 0.619(1) 0.050(4) Uani 1.00 d
C(27) C 0.567(1) -0.005(4) 0.618(1) 0.049(4) Uani 1.00 d
C(28) C 0.627(1) 0.137(4) 0.659(1) 0.053(5) Uani 1.00 d
C(29) C 0.587(1) 0.266(4) 0.695(1) 0.051(5) Uani 1.00 d
C(30) C 0.486(1) 0.256(4) 0.696(1) 0.052(4) Uani 1.00 d
C(31) C 0.393(2) -0.178(4) 0.580(1) 0.067(6) Uani 1.00 d
C(32) C 0.607(2) -0.147(4) 0.576(1) 0.061(6) Uani 1.00 d
H(1) H 0.3481 0.0111 1.1049 0.0399 Uiso 1.00 calc
H(2) H 0.4031 0.1201 1.1960 0.0399 Uiso 1.00 calc
H(3) H 0.5264 0.0630 1.1297 0.0288 Uiso 1.00 calc
H(4) H 0.4511 0.1376 1.0329 0.0288 Uiso 1.00 calc
H(5) H 0.5520 0.3276 1.1932 0.0319 Uiso 1.00 calc
H(6) H 0.4681 0.5679 1.1015 0.0548 Uiso 1.00 calc
H(7) H 0.4156 0.4516 1.0130 0.0548 Uiso 1.00 calc
H(8) H 0.3629 0.4507 1.1738 0.0598 Uiso 1.00 calc
H(9) H 0.2095 0.5850 1.0874 0.0288 Uiso 1.00 calc
H(10) H 0.2978 0.6846 1.0676 0.0288 Uiso 1.00 calc
H(11) H 0.1413 0.6391 0.9271 0.0416 Uiso 1.00 calc
H(12) H 0.0935 0.3611 0.9566 0.0304 Uiso 1.00 calc
H(13) H 0.2825 0.2334 0.9466 0.0340 Uiso 1.00 calc
H(14) H 0.2282 -0.0319 0.9746 0.0514 Uiso 1.00 calc
H(15) H 0.1243 0.0507 0.9742 0.0514 Uiso 1.00 calc
H(16) H 0.0896 -0.0869 0.8306 0.0277 Uiso 1.00 calc
H(17) H 0.1573 0.3404 0.8046 0.0269 Uiso 1.00 calc
H(18) H -0.0288 0.5069 0.7893 0.0303 Uiso 1.00 calc
H(19) H 0.0556 0.5733 0.7520 0.0303 Uiso 1.00 calc
H(20) H -0.1123 0.3908 0.6509 0.0384 Uiso 1.00 calc
H(21) H -0.0197 0.4346 0.6191 0.0384 Uiso 1.00 calc
H(22) H 0.0595 0.1831 0.6668 0.0380 Uiso 1.00 calc
H(23) H -0.0991 0.2533 0.8087 0.0452 Uiso 1.00 calc
H(24) H -0.1013 0.0553 0.7926 0.0452 Uiso 1.00 calc
H(25) H -0.0346 0.1318 0.8917 0.0452 Uiso 1.00 calc
H(26) H 0.1574 0.3161 1.1141 0.0592 Uiso 1.00 calc
H(27) H 0.1801 0.1195 1.1169 0.0592 Uiso 1.00 calc
H(28) H 0.2455 0.2355 1.2022 0.0592 Uiso 1.00 calc
H(29) H -0.1519 0.0924 0.6237 0.0463 Uiso 1.00 calc
H(30) H -0.1161 -0.1851 0.5936 0.0515 Uiso 1.00 calc
H(31) H 0.0034 -0.1407 0.6255 0.0515 Uiso 1.00 calc
H(32) H -0.0500 -0.1413 0.6992 0.0515 Uiso 1.00 calc
H(33) H -0.1237 0.2318 0.5041 0.0460 Uiso 1.00 calc
H(34) H -0.0381 0.0971 0.5075 0.0460 Uiso 1.00 calc
H(35) H -0.1582 -0.0985 0.4335 0.0338 Uiso 1.00 calc
H(36) H -0.2477 0.0034 0.4501 0.0338 Uiso 1.00 calc
H(37) H 0.6380 0.4519 1.1072 0.0522 Uiso 1.00 calc
H(38) H 0.2995 0.6880 0.9112 0.0318 Uiso 1.00 calc
H(39) H 0.1937 -0.0892 0.7466 0.0506 Uiso 1.00 calc
H(40) H -0.2162 -0.0283 0.2347 0.0363 Uiso 1.00 calc
H(41) H 0.2961 0.1864 0.6907 0.0766 Uiso 1.00 calc
H(42) H 0.2840 0.0007 0.6350 0.0766 Uiso 1.00 calc
H(43) H 0.6960 0.1465 0.6599 0.0657 Uiso 1.00 calc
H(44) H 0.6322 0.3659 0.7208 0.0582 Uiso 1.00 calc
H(45) H 0.4642 0.3511 0.7235 0.0593 Uiso 1.00 calc
H(46) H 0.3306 -0.1350 0.5283 0.0828 Uiso 1.00 calc
H(47) H 0.4309 -0.2504 0.5554 0.0828 Uiso 1.00 calc
H(48) H 0.3748 -0.2265 0.6263 0.0828 Uiso 1.00 calc
H(49) H 0.6068 -0.2492 0.6097 0.0807 Uiso 1.00 calc
H(50) H 0.5599 -0.1583 0.5116 0.0807 Uiso 1.00 calc
H(51) H 0.6750 -0.1180 0.5806 0.0807 Uiso 1.00 calc

loop_
_atom_site_aniso_label
_atom_site_aniso_U_11
_atom_site_aniso_U_22
_atom_site_aniso_U_33
_atom_site_aniso_U_12
_atom_site_aniso_U_13
_atom_site_aniso_U_23
O(1) 0.035(5) 0.041(6) 0.040(5) 0.001(5) 0.010(4) 0.007(5)
O(2) 0.023(4) 0.037(6) 0.042(5) -0.001(4) 0.010(4) 0.005(5)
O(3) 0.018(4) 0.053(7) 0.024(4) 0.013(4) -0.002(3) -0.002(5)
O(4) 0.069(7) 0.031(5) 0.039(6) -0.004(5) 0.018(5) 0.009(5)
O(5) 0.035(5) 0.024(5) 0.029(4) 0.004(4) 0.007(4) 0.001(4)
N(1) 0.061(8) 0.07(1) 0.067(9) -0.015(8) 0.045(8) -0.030(9)
C(1) 0.023(6) 0.039(8) 0.024(6) -0.011(5) 0.001(5) -0.003(6)
C(2) 0.019(6) 0.040(7) 0.025(7) 0.003(5) -0.001(5) -0.014(6)
C(3) 0.043(7) 0.028(6) 0.032(7) 0.015(5) 0.015(6) 0.012(6)
C(4) 0.040(7) 0.026(8) 0.037(7) 0.012(5) 0.012(6) 0.000(6)
C(5) 0.045(8) 0.039(7) 0.034(8) -0.004(5) 0.017(6) -0.010(6)
C(6) 0.039(7) 0.024(6) 0.031(6) -0.024(5) 0.017(5) -0.025(5)
C(7) 0.030(6) 0.031(6) 0.030(5) -0.009(5) 0.004(4) 0.004(6)
C(8) 0.013(5) 0.032(5) 0.027(5) -0.002(4) 0.007(4) 0.000(5)
C(9) 0.024(6) 0.030(6) 0.019(4) 0.002(4) 0.005(4) 0.006(5)
C(10) 0.047(8) 0.033(6) 0.018(5) 0.007(5) 0.009(5) 0.001(6)
C(11) 0.053(9) 0.032(7) 0.027(5) -0.011(6) 0.016(6) -0.012(6)
C(12) 0.021(5) 0.023(6) 0.027(5) -0.009(4) 0.005(4) 0.001(5)
C(13) 0.026(6) 0.033(6) 0.026(5) 0.006(4) -0.004(5) 0.004(6)
C(14) 0.033(7) 0.030(6) 0.027(5) 0.006(5) 0.014(5) 0.005(5)
C(15) 0.035(7) 0.022(7) 0.039(6) -0.005(5) 0.016(5) 0.015(5)
C(16) 0.041(8) 0.028(6) 0.039(7) 0.001(6) 0.008(6) 0.010(6)
C(17) 0.026(6) 0.025(5) 0.030(5) -0.012(4) 0.012(5) 0.019(5)
C(18) 0.036(8) 0.042(9) 0.045(8) -0.011(7) 0.021(6) -0.009(8)
C(19) 0.07(1) 0.06(1) 0.025(7) -0.001(9) 0.035(7) -0.007(8)
C(20) 0.032(7) 0.042(6) 0.031(6) -0.012(5) 0.002(5) -0.007(6)
C(21) 0.053(10) 0.042(6) 0.021(7) 0.004(7) -0.010(6) -0.025(7)
C(22) 0.031(7) 0.07(1) 0.027(5) -0.003(7) -0.001(5) -0.016(7)
C(23) 0.037(7) 0.040(8) 0.018(5) 0.004(5) 0.006(5) -0.002(5)
C(24) 0.052(8) 0.029(5) 0.023(5) 0.001(6) 0.007(5) 0.002(4)
C(25) 0.057(7) 0.050(8) 0.031(7) -0.007(6) 0.018(6) 0.010(6)
C(26) 0.046(7) 0.066(10) 0.028(7) 0.007(7) 0.003(6) 0.002(7)
C(27) 0.052(7) 0.07(1) 0.025(6) 0.005(7) 0.020(6) -0.006(8)
C(28) 0.029(7) 0.09(1) 0.042(8) 0.001(6) 0.013(6) -0.029(9)
C(29) 0.051(8) 0.042(9) 0.06(1) -0.006(7) 0.026(8) -0.005(8)
C(30) 0.048(8) 0.052(10) 0.055(9) 0.004(6) 0.018(8) -0.016(9)
C(31) 0.07(1) 0.07(1) 0.07(1) -0.013(9) 0.025(10) -0.01(1)
C(32) 0.07(1) 0.07(1) 0.06(1) -0.004(10) 0.040(9) -0.03(1)

loop_
_atom_type_symbol
_atom_type_description
_atom_type_scat_dispersion_real
_atom_type_scat_dispersion_imag
_atom_type_scat_source
C C 0.018 0.009
;International Tables for Crystallography
(1992, Vol. C, Tables 4.2.6.8 and 6.1.1.1)
;
H H 0.000 0.000
;International Tables for Crystallography
(1992, Vol. C, Table 6.1.1.2)
;
O O 0.049 0.032
;International Tables for Crystallography
(1992, Vol. C, Tables 4.2.6.8 and 6.1.1.1)
;
N N 0.031 0.018
;International Tables for Crystallography
(1992, Vol. C, Tables 4.2.6.8 and 6.1.1.1)
;

loop_
_geom_angle_atom_site_label_1
_geom_angle_atom_site_label_2
_geom_angle_atom_site_label_3
_geom_angle
_geom_angle_site_symmetry_2
_geom_angle_site_symmetry_3
_geom_angle_publ_flag
C(2) C(1) C(10) 113(1) 1_555 1_555 yes
C(1) C(2) C(3) 112(1) 1_555 1_555 yes
O(1) C(3) C(2) 111(1) 1_555 1_555 yes
O(1) C(3) C(4) 108(1) 1_555 1_555 yes
C(2) C(3) C(4) 108(1) 1_555 1_555 yes
C(3) C(4) C(5) 112(1) 1_555 1_555 yes
C(4) C(5) C(6) 109(1) 1_555 1_555 yes
C(4) C(5) C(10) 114(1) 1_555 1_555 yes
C(6) C(5) C(10) 111(1) 1_555 1_555 yes
C(5) C(6) C(7) 114(1) 1_555 1_555 yes
O(2) C(7) C(6) 111(1) 1_555 1_555 yes
O(2) C(7) C(8) 107(1) 1_555 1_555 yes
C(6) C(7) C(8) 111(1) 1_555 1_555 yes
C(7) C(8) C(9) 110.8(10) 1_555 1_555 yes
C(7) C(8) C(14) 109(1) 1_555 1_555 yes
C(9) C(8) C(14) 110(1) 1_555 1_555 yes
C(8) C(9) C(10) 112(1) 1_555 1_555 yes
C(8) C(9) C(11) 107(1) 1_555 1_555 yes
C(10) C(9) C(11) 115(1) 1_555 1_555 yes
C(1) C(10) C(5) 108(1) 1_555 1_555 yes
C(1) C(10) C(9) 111(1) 1_555 1_555 yes
C(1) C(10) C(19) 104(1) 1_555 1_555 yes
C(5) C(10) C(9) 111(1) 1_555 1_555 yes
C(5) C(10) C(19) 110(1) 1_555 1_555 yes
C(9) C(10) C(19) 110(1) 1_555 1_555 yes
C(9) C(11) C(12) 116(1) 1_555 1_555 yes
O(3) C(12) C(11) 106(1) 1_555 1_555 yes
O(3) C(12) C(13) 113(1) 1_555 1_555 yes
C(11) C(12) C(13) 109(1) 1_555 1_555 yes
C(12) C(13) C(14) 106.4(10) 1_555 1_555 yes
C(12) C(13) C(17) 116(1) 1_555 1_555 yes
C(12) C(13) C(18) 111(1) 1_555 1_555 yes
C(14) C(13) C(17) 97(1) 1_555 1_555 yes
C(14) C(13) C(18) 112(1) 1_555 1_555 yes
C(17) C(13) C(18) 111(1) 1_555 1_555 yes
C(8) C(14) C(13) 114(1) 1_555 1_555 yes
C(8) C(14) C(15) 120(1) 1_555 1_555 yes
C(13) C(14) C(15) 103(1) 1_555 1_555 yes
C(14) C(15) C(16) 105(1) 1_555 1_555 yes
C(15) C(16) C(17) 107(1) 1_555 1_555 yes
C(13) C(17) C(16) 102(1) 1_555 1_555 yes
C(13) C(17) C(20) 118(1) 1_555 1_555 yes
C(16) C(17) C(20) 111(1) 1_555 1_555 yes
C(17) C(20) C(21) 114(1) 1_555 1_555 yes
C(17) C(20) C(22) 109(1) 1_555 1_555 yes
C(21) C(20) C(22) 110(1) 1_555 1_555 yes
C(20) C(22) C(23) 117(1) 1_555 1_555 yes
C(22) C(23) C(24) 111(1) 1_555 1_555 yes
O(4) C(24) O(5) 125(1) 1_555 1_555 yes
O(4) C(24) C(23) 124(1) 1_555 1_555 yes
O(5) C(24) C(23) 110(1) 1_555 1_555 yes
N(1) C(25) C(26) 117(1) 1_555 1_555 yes
N(1) C(25) C(30) 122(1) 1_555 1_555 yes
C(26) C(25) C(30) 120(1) 1_555 1_555 yes
C(25) C(26) C(27) 118(1) 1_555 1_555 yes
C(25) C(26) C(31) 119(1) 1_555 1_555 yes
C(27) C(26) C(31) 122(1) 1_555 1_555 yes
C(26) C(27) C(28) 118(1) 1_555 1_555 yes
C(26) C(27) C(32) 118(1) 1_555 1_555 yes
C(28) C(27) C(32) 122(1) 1_555 1_555 yes
C(27) C(28) C(29) 120(1) 1_555 1_555 yes
C(28) C(29) C(30) 121(1) 1_555 1_555 yes
C(25) C(30) C(29) 120(1) 1_555 1_555 yes

loop_
_geom_bond_atom_site_label_1
_geom_bond_atom_site_label_2
_geom_bond_distance
_geom_bond_publ_flag
O(1) C(3) 1.43(2) yes
O(2) C(7) 1.45(2) yes
O(3) C(12) 1.41(2) yes
O(4) C(24) 1.19(2) yes
O(5) C(24) 1.34(2) yes
N(1) C(25) 1.40(2) yes
C(1) C(2) 1.52(2) yes
C(1) C(10) 1.54(2) yes
C(2) C(3) 1.49(2) yes
C(3) C(4) 1.57(2) yes
C(4) C(5) 1.53(2) yes
C(5) C(6) 1.54(2) yes
C(5) C(10) 1.52(2) yes
C(6) C(7) 1.54(2) yes
C(7) C(8) 1.54(2) yes
C(8) C(9) 1.56(2) yes
C(8) C(14) 1.48(2) yes
C(9) C(10) 1.56(2) yes
C(9) C(11) 1.52(2) yes
C(10) C(19) 1.57(2) yes
C(11) C(12) 1.56(2) yes
C(12) C(13) 1.55(2) yes
C(13) C(14) 1.59(2) yes
C(13) C(17) 1.58(2) yes
C(13) C(18) 1.51(2) yes
C(14) C(15) 1.51(2) yes
C(15) C(16) 1.52(2) yes
C(16) C(17) 1.56(2) yes
C(17) C(20) 1.55(2) yes
C(20) C(21) 1.50(2) yes
C(20) C(22) 1.56(2) yes
C(22) C(23) 1.47(2) yes
C(23) C(24) 1.53(2) yes
C(25) C(26) 1.42(2) yes
C(25) C(30) 1.36(3) yes
C(26) C(27) 1.44(2) yes
C(26) C(31) 1.52(3) yes
C(27) C(28) 1.37(3) yes
C(27) C(32) 1.48(2) yes
C(28) C(29) 1.35(2) yes
C(29) C(30) 1.38(2) yes

loop_
_geom_contact_atom_site_label_1
_geom_contact_atom_site_label_2
_geom_contact_distance
_geom_contact_site_symmetry_2
O(1) O(2) 2.63(1) 2_647
O(1) O(3) 2.85(1) 2_657
O(2) O(5) 2.63(1) 2_556
O(2) C(24) 3.41(2) 2_556
O(2) O(4) 3.45(1) 2_556
O(2) C(3) 3.56(2) 2_657
O(2) C(2) 3.59(2) 2_657
O(3) O(4) 2.85(1) 2_546
O(3) N(1) 3.22(2) .
O(4) N(1) 3.29(2) 2_556
O(4) C(21) 3.47(2) 2_556
O(4) C(31) 3.55(2) 2_556
O(5) C(14) 3.26(2) 2_546
O(5) N(1) 3.36(2) 2_546
O(5) C(15) 3.49(2) 2_546
C(24) C(31) 3.57(3) 2_556

loop_
_geom_torsion_atom_site_label_1
_geom_torsion_atom_site_label_2
_geom_torsion_atom_site_label_3
_geom_torsion_atom_site_label_4
_geom_torsion
_geom_torsion_site_symmetry_1
_geom_torsion_site_symmetry_2
_geom_torsion_site_symmetry_3
_geom_torsion_site_symmetry_4
_geom_torsion_publ_flag
O(1) C(3) C(2) C(1) -175(1) 1_555 1_555 1_555 1_555 yes
O(1) C(3) C(4) C(5) 174(1) 1_555 1_555 1_555 1_555 yes
O(2) C(7) C(6) C(5) -69(1) 1_555 1_555 1_555 1_555 yes
O(2) C(7) C(8) C(9) 71(1) 1_555 1_555 1_555 1_555 yes
O(2) C(7) C(8) C(14) -50(1) 1_555 1_555 1_555 1_555 yes
O(3) C(12) C(11) C(9) 65(1) 1_555 1_555 1_555 1_555 yes
O(3) C(12) C(13) C(14) -65(1) 1_555 1_555 1_555 1_555 yes
O(3) C(12) C(13) C(17) 41(1) 1_555 1_555 1_555 1_555 yes
O(3) C(12) C(13) C(18) 170(1) 1_555 1_555 1_555 1_555 yes
O(4) C(24) C(23) C(22) -17(2) 1_555 1_555 1_555 1_555 yes
O(5) C(24) C(23) C(22) 160(1) 1_555 1_555 1_555 1_555 yes
N(1) C(25) C(26) C(27) -179(1) 1_555 1_555 1_555 1_555 yes
N(1) C(25) C(26) C(31) -1(2) 1_555 1_555 1_555 1_555 yes
N(1) C(25) C(30) C(29) 179(1) 1_555 1_555 1_555 1_555 yes
C(1) C(2) C(3) C(4) -56(1) 1_555 1_555 1_555 1_555 yes
C(1) C(10) C(5) C(4) 50(1) 1_555 1_555 1_555 1_555 yes
C(1) C(10) C(5) C(6) 175(1) 1_555 1_555 1_555 1_555 yes
C(1) C(10) C(9) C(8) -176(1) 1_555 1_555 1_555 1_555 yes
C(1) C(10) C(9) C(11) 59(1) 1_555 1_555 1_555 1_555 yes
C(2) C(1) C(10) C(5) -52(1) 1_555 1_555 1_555 1_555 yes
C(2) C(1) C(10) C(9) 69(1) 1_555 1_555 1_555 1_555 yes
C(2) C(1) C(10) C(19) -170(1) 1_555 1_555 1_555 1_555 yes
C(2) C(3) C(4) C(5) 53(1) 1_555 1_555 1_555 1_555 yes
C(3) C(2) C(1) C(10) 58(1) 1_555 1_555 1_555 1_555 yes
C(3) C(4) C(5) C(6) -179(1) 1_555 1_555 1_555 1_555 yes
C(3) C(4) C(5) C(10) -53(1) 1_555 1_555 1_555 1_555 yes
C(4) C(5) C(6) C(7) 75(1) 1_555 1_555 1_555 1_555 yes
C(4) C(5) C(10) C(9) -71(1) 1_555 1_555 1_555 1_555 yes
C(4) C(5) C(10) C(19) 165(1) 1_555 1_555 1_555 1_555 yes
C(5) C(6) C(7) C(8) 51(1) 1_555 1_555 1_555 1_555 yes
C(5) C(10) C(9) C(8) -55(1) 1_555 1_555 1_555 1_555 yes
C(5) C(10) C(9) C(11) -178(1) 1_555 1_555 1_555 1_555 yes
C(6) C(5) C(10) C(9) 53(1) 1_555 1_555 1_555 1_555 yes
C(6) C(5) C(10) C(19) -69(1) 1_555 1_555 1_555 1_555 yes
C(6) C(7) C(8) C(9) -51(1) 1_555 1_555 1_555 1_555 yes
C(6) C(7) C(8) C(14) -173(1) 1_555 1_555 1_555 1_555 yes
C(7) C(6) C(5) C(10) -52(1) 1_555 1_555 1_555 1_555 yes
C(7) C(8) C(9) C(10) 54(1) 1_555 1_555 1_555 1_555 yes
C(7) C(8) C(9) C(11) -177(1) 1_555 1_555 1_555 1_555 yes
C(7) C(8) C(14) C(13) -175(1) 1_555 1_555 1_555 1_555 yes
C(7) C(8) C(14) C(15) -51(1) 1_555 1_555 1_555 1_555 yes
C(8) C(9) C(10) C(19) 67(1) 1_555 1_555 1_555 1_555 yes
C(8) C(9) C(11) C(12) 55(1) 1_555 1_555 1_555 1_555 yes
C(8) C(14) C(13) C(12) -59(1) 1_555 1_555 1_555 1_555 yes
C(8) C(14) C(13) C(17) -179(1) 1_555 1_555 1_555 1_555 yes
C(8) C(14) C(13) C(18) 63(1) 1_555 1_555 1_555 1_555 yes
C(8) C(14) C(15) C(16) -162(1) 1_555 1_555 1_555 1_555 yes
C(9) C(8) C(14) C(13) 61(1) 1_555 1_555 1_555 1_555 yes
C(9) C(8) C(14) C(15) -174(1) 1_555 1_555 1_555 1_555 yes
C(9) C(11) C(12) C(13) -56(1) 1_555 1_555 1_555 1_555 yes
C(10) C(9) C(8) C(14) 176(1) 1_555 1_555 1_555 1_555 yes
C(10) C(9) C(11) C(12) -178(1) 1_555 1_555 1_555 1_555 yes
C(11) C(9) C(8) C(14) -56(1) 1_555 1_555 1_555 1_555 yes
C(11) C(9) C(10) C(19) -55(1) 1_555 1_555 1_555 1_555 yes
C(11) C(12) C(13) C(14) 52(1) 1_555 1_555 1_555 1_555 yes
C(11) C(12) C(13) C(17) 160(1) 1_555 1_555 1_555 1_555 yes
C(11) C(12) C(13) C(18) -70(1) 1_555 1_555 1_555 1_555 yes
C(12) C(13) C(14) C(15) 167(1) 1_555 1_555 1_555 1_555 yes
C(12) C(13) C(17) C(16) -155(1) 1_555 1_555 1_555 1_555 yes
C(12) C(13) C(17) C(20) 81(1) 1_555 1_555 1_555 1_555 yes
C(13) C(14) C(15) C(16) -33(1) 1_555 1_555 1_555 1_555 yes
C(13) C(17) C(16) C(15) 24(1) 1_555 1_555 1_555 1_555 yes
C(13) C(17) C(20) C(21) -53(2) 1_555 1_555 1_555 1_555 yes
C(13) C(17) C(20) C(22) -178(1) 1_555 1_555 1_555 1_555 yes
C(14) C(13) C(17) C(16) -42(1) 1_555 1_555 1_555 1_555 yes
C(14) C(13) C(17) C(20) -166(1) 1_555 1_555 1_555 1_555 yes
C(14) C(15) C(16) C(17) 5(1) 1_555 1_555 1_555 1_555 yes
C(15) C(14) C(13) C(17) 47(1) 1_555 1_555 1_555 1_555 yes
C(15) C(14) C(13) C(18) -69(1) 1_555 1_555 1_555 1_555 yes
C(15) C(16) C(17) C(20) 152(1) 1_555 1_555 1_555 1_555 yes
C(16) C(17) C(13) C(18) 75(1) 1_555 1_555 1_555 1_555 yes
C(16) C(17) C(20) C(21) -171(1) 1_555 1_555 1_555 1_555 yes
C(16) C(17) C(20) C(22) 63(1) 1_555 1_555 1_555 1_555 yes
C(17) C(20) C(22) C(23) -178(1) 1_555 1_555 1_555 1_555 yes
C(18) C(13) C(17) C(20) -48(1) 1_555 1_555 1_555 1_555 yes
C(20) C(22) C(23) C(24) 167(1) 1_555 1_555 1_555 1_555 yes
C(21) C(20) C(22) C(23) 54(1) 1_555 1_555 1_555 1_555 yes
C(25) C(26) C(27) C(28) 1(2) 1_555 1_555 1_555 1_555 yes
C(25) C(26) C(27) C(32) 178(1) 1_555 1_555 1_555 1_555 yes
C(25) C(30) C(29) C(28) 0(2) 1_555 1_555 1_555 1_555 yes
C(26) C(25) C(30) C(29) -2(2) 1_555 1_555 1_555 1_555 yes
C(26) C(27) C(28) C(29) -3(2) 1_555 1_555 1_555 1_555 yes
C(27) C(26) C(25) C(30) 1(2) 1_555 1_555 1_555 1_555 yes
C(27) C(28) C(29) C(30) 3(2) 1_555 1_555 1_555 1_555 yes
C(28) C(27) C(26) C(31) -176(1) 1_555 1_555 1_555 1_555 yes
C(29) C(28) C(27) C(32) 178(1) 1_555 1_555 1_555 1_555 yes
C(30) C(25) C(26) C(31) 179(1) 1_555 1_555 1_555 1_555 yes
C(31) C(26) C(27) C(32) 0(2) 1_555 1_555 1_555 1_555 yes
